data_4060041
loop_
_publ_author_name
'Noorjahan Begum'
'Shariff E. Kabir'
'G. M. Golzar Hossain'
'A. F. M. Mahfuzur Rahman'
'Edward Rosenberg'

_publ_section_title
;
 Investigations of Pyridine-2-thiol as a Ligand: Synthesis and X-ray
 Structures of the Mixed Mo-Mn Dinuclear Complex
 CpMoMn(CO)3(\m-CO)(\m-\h2-pyS)(\m-\h1-pyS), the Electron-Deficient
 Trimolybdenum Cluster Cp3Mo3(\m-CO)2(\m-S)(\m3-S)(\m-\h2-NC5H4), and
 the Mononuclear CpMo(CO)2(\m-\h2-pyS)
;
_journal_name_full Organometallics
_journal_page_first 266
_journal_page_last 271
_journal_paper_doi 10.1021/om040112p
_journal_volume 24
_journal_year 2005
_chemical_formula_sum 'C12 H9 Mo N O2 S'
_chemical_formula_weight 327.20
_chemical_name_systematic
; 
 ? 
;
_space_group_IT_number 14
_symmetry_cell_setting monoclinic
_symmetry_space_group_name_Hall '-P 2yn'
_symmetry_space_group_name_H-M 'P 1 21/n 1'
_atom_sites_solution_hydrogens geom
_atom_sites_solution_primary direct
_atom_sites_solution_secondary difmap
_audit_creation_method SHELXL-97
_cell_angle_alpha 90.00
_cell_angle_beta 94.750(14)
_cell_angle_gamma 90.00
_cell_formula_units_Z 4
_cell_length_a 6.3568(12)
_cell_length_b 12.5627(16)
_cell_length_c 14.658(2)
_cell_measurement_temperature 150(2)
_cell_volume 1166.6(3)
_computing_structure_refinement 'SHELXL-97 (Sheldrick, 1997)'
_computing_structure_solution 'SHELXS-97 (Sheldrick, 1990)'
_diffrn_ambient_temperature 150(2)
_diffrn_measured_fraction_theta_full 0.971
_diffrn_measured_fraction_theta_max 0.971
_diffrn_radiation_monochromator graphite
_diffrn_radiation_source 'fine-focus sealed tube'
_diffrn_radiation_type MoK\a
_diffrn_radiation_wavelength 0.71073
_diffrn_reflns_av_R_equivalents 0.0132
_diffrn_reflns_av_sigmaI/netI 0.0284
_diffrn_reflns_limit_h_max 7
_diffrn_reflns_limit_h_min 0
_diffrn_reflns_limit_k_max 0
_diffrn_reflns_limit_k_min -15
_diffrn_reflns_limit_l_max 17
_diffrn_reflns_limit_l_min -17
_diffrn_reflns_number 2298
_diffrn_reflns_theta_full 25.30
_diffrn_reflns_theta_max 25.30
_diffrn_reflns_theta_min 2.14
_exptl_absorpt_coefficient_mu 1.289
_exptl_absorpt_correction_T_max 0.9383
_exptl_absorpt_correction_T_min 0.6266
_exptl_crystal_density_diffrn 1.863
_exptl_crystal_density_method 'not measured'
_exptl_crystal_F_000 648
_exptl_crystal_size_max 0.40
_exptl_crystal_size_mid 0.10
_exptl_crystal_size_min 0.05
_refine_diff_density_max 0.554
_refine_diff_density_min -0.900
_refine_diff_density_rms 0.098
_refine_ls_extinction_coef 0.0178(9)
_refine_ls_extinction_expression Fc^*^=kFc[1+0.001xFc^2^\l^3^/sin(2\q)]^-1/4^
_refine_ls_extinction_method SHELXL
_refine_ls_goodness_of_fit_ref 1.046
_refine_ls_hydrogen_treatment mixed
_refine_ls_matrix_type full
_refine_ls_number_parameters 155
_refine_ls_number_reflns 2065
_refine_ls_number_restraints 0
_refine_ls_restrained_S_all 1.046
_refine_ls_R_factor_all 0.0349
_refine_ls_R_factor_gt 0.0261
_refine_ls_shift/su_max 0.000
_refine_ls_shift/su_mean 0.000
_refine_ls_structure_factor_coef Fsqd
_refine_ls_weighting_details 'calc w=1/[\s^2^(Fo^2^)+(0.0479P)^2^+0.0614P] where P=(Fo^2^+2Fc^2^)/3'
_refine_ls_weighting_scheme calc
_refine_ls_wR_factor_gt 0.0707
_refine_ls_wR_factor_ref 0.0736
_reflns_number_gt 1729
_reflns_number_total 2065
_reflns_threshold_expression >2sigma(I)
_cod_depositor_comments
;
The following automatic conversions were performed:
'_symmetry_cell_setting' value 'Monoclinic' changed to 'monoclinic'
according to '/home/saulius/struct/CIF-dictionaries/cif_core.dic'
dictionary named 'cif_core.dic' version 2.4.1 from 2010-06-29.

Automatic conversion script
Id: cif_fix_enum 1527 2010-12-29 10:47:43Z saulius 
;
_cod_original_sg_symbol_H-M P2(1)/n
_cod_database_code 4060041

loop_
_symmetry_equiv_pos_as_xyz
'x, y, z'
'-x+1/2, y+1/2, -z+1/2'
'-x, -y, -z'
'x-1/2, -y-1/2, z-1/2'

loop_
_atom_site_label
_atom_site_type_symbol
_atom_site_fract_x
_atom_site_fract_y
_atom_site_fract_z
_atom_site_U_iso_or_equiv
_atom_site_adp_type
_atom_site_occupancy
_atom_site_symmetry_multiplicity
_atom_site_calc_flag
_atom_site_refinement_flags
Mo1 Mo 0.13163(3) 0.004015(14) 0.298537(14) 0.01643(13) Uani 1 1 d .
S2 S 0.40544(12) -0.00235(5) 0.18352(6) 0.02710(19) Uani 1 1 d .
O1 O -0.0453(3) 0.21506(14) 0.37411(13) 0.0324(5) Uani 1 1 d .
O2 O 0.4998(3) 0.10154(16) 0.42503(15) 0.0415(6) Uani 1 1 d .
N1 N 0.0416(3) 0.07966(14) 0.16699(13) 0.0173(4) Uani 1 1 d .
C1 C 0.0171(4) 0.1367(2) 0.34519(17) 0.0214(6) Uani 1 1 d .
C2 C 0.3658(5) 0.0661(2) 0.37656(19) 0.0278(6) Uani 1 1 d .
C3 C -0.1298(4) 0.13094(19) 0.12928(18) 0.0221(6) Uani 1 1 d .
H3 H -0.2463 0.1421 0.1647 0.027 Uiso 1 1 calc R
C4 C -0.1404(5) 0.1676(2) 0.04073(19) 0.0282(7) Uani 1 1 d .
H4 H -0.2625 0.2038 0.0151 0.034 Uiso 1 1 calc R
C5 C 0.0302(5) 0.1507(2) -0.01063(17) 0.0304(7) Uani 1 1 d .
H5 H 0.0246 0.1751 -0.0721 0.037 Uiso 1 1 calc R
C6 C 0.2072(5) 0.0990(2) 0.02678(18) 0.0273(6) Uani 1 1 d .
H6 H 0.3250 0.0876 -0.0079 0.033 Uiso 1 1 calc R
C7 C 0.2090(4) 0.06362(17) 0.11724(17) 0.0202(5) Uani 1 1 d .
C8 C -0.1494(5) -0.0923(2) 0.3473(2) 0.0334(7) Uani 1 1 d .
H8 H -0.2757 -0.0565 0.3595 0.040 Uiso 1 1 calc R
C9 C 0.0301(6) -0.1067(2) 0.4097(2) 0.0375(8) Uani 1 1 d .
H9 H 0.0449 -0.0836 0.4716 0.045 Uiso 1 1 calc R
C10 C 0.1833(5) -0.1615(2) 0.3635(2) 0.0335(7) Uani 1 1 d .
H10 H 0.3210 -0.1805 0.3883 0.040 Uiso 1 1 calc R
C11 C 0.0950(4) -0.1830(2) 0.2740(2) 0.0265(6) Uani 1 1 d .
H11 H 0.1626 -0.2203 0.2282 0.032 Uiso 1 1 calc R
C12 C -0.1082(4) -0.14025(19) 0.26379(19) 0.0259(6) Uani 1 1 d .
H12 H -0.2022 -0.1431 0.2100 0.031 Uiso 1 1 calc R

loop_
_atom_site_aniso_label
_atom_site_aniso_U_11
_atom_site_aniso_U_22
_atom_site_aniso_U_33
_atom_site_aniso_U_23
_atom_site_aniso_U_13
_atom_site_aniso_U_12
Mo1 0.01878(17) 0.01380(17) 0.01672(18) 0.00152(7) 0.00146(11) 0.00140(8)
S2 0.0198(4) 0.0306(4) 0.0318(4) 0.0034(3) 0.0077(3) 0.0044(2)
O1 0.0412(13) 0.0237(11) 0.0328(11) -0.0021(8) 0.0048(10) 0.0084(9)
O2 0.0370(12) 0.0357(12) 0.0486(14) -0.0138(10) -0.0161(11) -0.0008(9)
N1 0.0198(11) 0.0136(10) 0.0184(11) 0.0012(8) 0.0017(9) -0.0007(8)
C1 0.0242(14) 0.0215(14) 0.0185(13) 0.0042(10) 0.0015(11) -0.0007(11)
C2 0.0311(16) 0.0214(14) 0.0309(15) -0.0018(11) 0.0017(13) 0.0068(11)
C3 0.0209(14) 0.0158(12) 0.0293(15) 0.0006(10) 0.0007(11) -0.0016(10)
C4 0.0379(18) 0.0175(13) 0.0269(14) -0.0010(11) -0.0112(13) -0.0006(11)
C5 0.055(2) 0.0193(14) 0.0165(14) -0.0007(10) -0.0008(14) -0.0036(13)
C6 0.0419(17) 0.0201(13) 0.0215(14) -0.0022(11) 0.0122(13) -0.0061(12)
C7 0.0241(14) 0.0143(12) 0.0229(13) -0.0017(10) 0.0060(11) -0.0032(10)
C8 0.0367(17) 0.0184(13) 0.0485(19) 0.0042(12) 0.0231(15) -0.0029(12)
C9 0.066(2) 0.0239(14) 0.0232(15) 0.0044(12) 0.0076(15) -0.0120(14)
C10 0.0425(19) 0.0168(13) 0.0394(17) 0.0093(12) -0.0083(14) 0.0021(12)
C11 0.0285(15) 0.0152(13) 0.0365(16) -0.0025(11) 0.0065(13) -0.0003(10)
C12 0.0281(15) 0.0191(13) 0.0297(15) 0.0034(11) -0.0018(12) -0.0072(11)

loop_
_atom_type_symbol
_atom_type_description
_atom_type_scat_dispersion_real
_atom_type_scat_dispersion_imag
_atom_type_scat_source
C C 0.0033 0.0016 'International Tables Vol C Tables 4.2.6.8 and 6.1.1.4'
H H 0.0000 0.0000 'International Tables Vol C Tables 4.2.6.8 and 6.1.1.4'
N N 0.0061 0.0033 'International Tables Vol C Tables 4.2.6.8 and 6.1.1.4'
O O 0.0106 0.0060 'International Tables Vol C Tables 4.2.6.8 and 6.1.1.4'
S S 0.1246 0.1234 'International Tables Vol C Tables 4.2.6.8 and 6.1.1.4'
Mo Mo -1.6832 0.6857 'International Tables Vol C Tables 4.2.6.8 and 6.1.1.4'

loop_
_geom_angle_atom_site_label_1
_geom_angle_atom_site_label_2
_geom_angle_atom_site_label_3
_geom_angle
C2 Mo1 C1 75.21(11)
C2 Mo1 N1 118.19(10)
C1 Mo1 N1 81.98(9)
C2 Mo1 C9 94.13(12)
C1 Mo1 C9 97.70(10)
N1 Mo1 C9 146.03(10)
C2 Mo1 C10 92.45(10)
C1 Mo1 C10 131.87(11)
N1 Mo1 C10 141.04(9)
C9 Mo1 C10 35.90(11)
C2 Mo1 C8 126.47(12)
C1 Mo1 C8 91.03(10)
N1 Mo1 C8 110.30(10)
C9 Mo1 C8 35.84(11)
C10 Mo1 C8 59.19(11)
C2 Mo1 C11 122.65(10)
C1 Mo1 C11 148.64(10)
N1 Mo1 C11 106.28(9)
C9 Mo1 C11 58.41(10)
C10 Mo1 C11 34.97(9)
C8 Mo1 C11 57.63(10)
C2 Mo1 C12 149.70(10)
C1 Mo1 C12 117.92(11)
N1 Mo1 C12 91.48(8)
C9 Mo1 C12 58.46(10)
C10 Mo1 C12 58.03(10)
C8 Mo1 C12 34.72(9)
C11 Mo1 C12 33.94(9)
C2 Mo1 S2 82.54(8)
C1 Mo1 S2 123.76(8)
N1 Mo1 S2 64.43(6)
C9 Mo1 S2 135.34(9)
C10 Mo1 S2 99.53(8)
C8 Mo1 S2 141.38(7)
C11 Mo1 S2 86.11(7)
C12 Mo1 S2 107.22(7)
C7 S2 Mo1 81.62(9)
C3 N1 C7 119.7(2)
C3 N1 Mo1 135.72(18)
C7 N1 Mo1 104.52(16)
O1 C1 Mo1 178.2(2)
O2 C2 Mo1 177.6(3)
N1 C3 C4 121.6(3)
C3 C4 C5 118.8(3)
C6 C5 C4 120.5(3)
C5 C6 C7 118.1(3)
N1 C7 C6 121.2(2)
N1 C7 S2 109.38(18)
C6 C7 S2 129.4(2)
C12 C8 C9 108.0(3)
C12 C8 Mo1 75.63(16)
C9 C8 Mo1 70.44(16)
C10 C9 C8 107.7(3)
C10 C9 Mo1 72.95(16)
C8 C9 Mo1 73.73(15)
C11 C10 C9 107.6(3)
C11 C10 Mo1 75.83(15)
C9 C10 Mo1 71.15(15)
C12 C11 C10 108.7(3)
C12 C11 Mo1 73.46(15)
C10 C11 Mo1 69.20(14)
C11 C12 C8 108.0(3)
C11 C12 Mo1 72.60(15)
C8 C12 Mo1 69.65(15)

loop_
_geom_bond_atom_site_label_1
_geom_bond_atom_site_label_2
_geom_bond_distance
Mo1 C2 1.962(3)
Mo1 C1 1.965(3)
Mo1 N1 2.1830(19)
Mo1 C9 2.276(3)
Mo1 C10 2.299(2)
Mo1 C8 2.319(3)
Mo1 C11 2.385(2)
Mo1 C12 2.396(3)
Mo1 S2 2.5227(9)
S2 C7 1.729(3)
O1 C1 1.155(3)
O2 C2 1.153(3)
N1 C3 1.345(3)
N1 C7 1.354(3)
C3 C4 1.374(4)
C4 C5 1.387(4)
C5 C6 1.374(4)
C6 C7 1.398(4)
C8 C12 1.408(4)
C8 C9 1.414(5)
C9 C10 1.410(4)
C10 C11 1.410(4)
C11 C12 1.395(4)
